data_7242118
loop_
_publ_author_name
'Asghar, Aisha'
'Iqbal, Naseem'
'Noor, Tayyaba'
'Kariuki, Benson M.'
'Kidwell, Luke'
'Easun, Timothy L.'

_publ_section_title
;
 Efficient electrochemical synthesis of a manganese-based metal--organic
 framework for H2 and CO2 uptake
;
_journal_issue 3
_journal_name_full 'Green Chemistry'
_journal_page_first 1220
_journal_page_last 1227
_journal_paper_doi 10.1039/D0GC03292A
_journal_volume 23
_journal_year 2021
_chemical_formula_sum 'C36 H46 Mn3 N10 O16'
_chemical_formula_weight 1039.65
_space_group_crystal_system monoclinic
_space_group_IT_number 14
_space_group_name_Hall '-P 2yn'
_space_group_name_H-M_alt 'P 1 21/n 1'
_atom_sites_solution_hydrogens mixed
_audit_creation_method SHELXL-2018/1
_audit_update_record
;
2020-09-07 deposited with the CCDC.	2021-01-15 downloaded from the CCDC.
;
_cell_angle_alpha 90
_cell_angle_beta 106.404(5)
_cell_angle_gamma 90
_cell_formula_units_Z 2
_cell_length_a 13.2958(7)
_cell_length_b 10.0194(7)
_cell_length_c 16.6456(7)
_cell_measurement_reflns_used 1746
_cell_measurement_temperature 293(2)
_cell_measurement_theta_max 72.2600
_cell_measurement_theta_min 4.9840
_cell_volume 2127.2(2)
_computing_cell_refinement 'CrysAlisPro 1.171.39.45b (Rigaku OD, 2018)'
_computing_data_collection 'CrysAlisPro 1.171.39.45b (Rigaku OD, 2018)'
_computing_data_reduction 'CrysAlisPro 1.171.39.45b (Rigaku OD, 2018)'
_computing_structure_refinement 'SHELXL-2018/1 (Sheldrick, 2018)'
_computing_structure_solution SHELXS
_diffrn_ambient_temperature 293(2)
_diffrn_measured_fraction_theta_full 0.999
_diffrn_measured_fraction_theta_max 0.965
_diffrn_measurement_device_type 'SuperNova, Dual, Cu at home/near, Atlas'
_diffrn_measurement_method '\w scans'
_diffrn_radiation_type CuK\a
_diffrn_radiation_wavelength 1.54184
_diffrn_reflns_av_R_equivalents 0.0636
_diffrn_reflns_av_unetI/netI 0.0768
_diffrn_reflns_Laue_measured_fraction_full 0.999
_diffrn_reflns_Laue_measured_fraction_max 0.965
_diffrn_reflns_limit_h_max 16
_diffrn_reflns_limit_h_min -8
_diffrn_reflns_limit_k_max 12
_diffrn_reflns_limit_k_min -11
_diffrn_reflns_limit_l_max 19
_diffrn_reflns_limit_l_min -20
_diffrn_reflns_number 8494
_diffrn_reflns_point_group_measured_fraction_full 0.999
_diffrn_reflns_point_group_measured_fraction_max 0.965
_diffrn_reflns_theta_full 67.684
_diffrn_reflns_theta_max 73.945
_diffrn_reflns_theta_min 3.776
_exptl_absorpt_coefficient_mu 7.866
_exptl_absorpt_correction_T_max 1.000
_exptl_absorpt_correction_T_min 0.822
_exptl_absorpt_correction_type gaussian
_exptl_absorpt_process_details
;
CrysAlisPro 1.171.39.45b (Rigaku Oxford Diffraction, 2018)
Numerical absorption correction based on gaussian integration over
			a multifaceted crystal model
Empirical absorption correction using spherical harmonics,
 implemented in SCALE3 ABSPACK scaling algorithm.
;
_exptl_crystal_colour orange
_exptl_crystal_density_diffrn 1.623
_exptl_crystal_description plate
_exptl_crystal_F_000 1070
_exptl_crystal_size_max 0.181
_exptl_crystal_size_mid 0.103
_exptl_crystal_size_min 0.036
_refine_diff_density_max 0.576
_refine_diff_density_min -0.586
_refine_diff_density_rms 0.104
_refine_ls_extinction_method none
_refine_ls_goodness_of_fit_ref 1.043
_refine_ls_hydrogen_treatment mixed
_refine_ls_matrix_type full
_refine_ls_number_parameters 436
_refine_ls_number_reflns 4165
_refine_ls_number_restraints 603
_refine_ls_restrained_S_all 1.031
_refine_ls_R_factor_all 0.1136
_refine_ls_R_factor_gt 0.0772
_refine_ls_shift/su_max 0.001
_refine_ls_shift/su_mean 0.000
_refine_ls_structure_factor_coef Fsqd
_refine_ls_weighting_details 'w=1/[\s^2^(Fo^2^)+(0.1420P)^2^+0.0418P] where P=(Fo^2^+2Fc^2^)/3'
_refine_ls_weighting_scheme calc
_refine_ls_wR_factor_gt 0.2024
_refine_ls_wR_factor_ref 0.2381
_reflns_Friedel_coverage 0.000
_reflns_number_gt 2743
_reflns_number_total 4165
_reflns_threshold_expression 'I > 2\s(I)'
_cod_data_source_file d0gc03292a2.cif
_cod_data_source_block tle1810c
_cod_depositor_comments 'Adding full bibliography for 7242118--7242119.cif.'
_cod_original_sg_symbol_H-M 'P 21/n'
_cod_database_code 7242118
_shelx_shelxl_version_number 2018/1
_shelx_space_group_comment
;
The symmetry employed for this shelxl refinement is uniquely defined
by the following loop, which should always be used as a source of
symmetry information in preference to the above space-group names.
They are only intended as comments.
;
_shelx_estimated_absorpt_t_min 0.330
_shelx_estimated_absorpt_t_max 0.765

loop_
_space_group_symop_operation_xyz
'x, y, z'
'-x+1/2, y+1/2, -z+1/2'
'-x, -y, -z'
'x-1/2, -y-1/2, z-1/2'

loop_
_atom_site_label
_atom_site_type_symbol
_atom_site_fract_x
_atom_site_fract_y
_atom_site_fract_z
_atom_site_U_iso_or_equiv
_atom_site_adp_type
_atom_site_occupancy
_atom_site_site_symmetry_order
_atom_site_calc_flag
_atom_site_refinement_flags_posn
_atom_site_refinement_flags_adp
_atom_site_refinement_flags_occupancy
_atom_site_disorder_assembly
_atom_site_disorder_group
C1 C 0.5053(5) 0.4241(7) 0.1876(3) 0.0545(15) Uani 1 1 d . . . . .
C2 C 0.5728(3) 0.3466(6) 0.2611(3) 0.0569(15) Uani 0.672(13) 1 d DG . P A 1
C3 C 0.6812(4) 0.3507(12) 0.2773(6) 0.077(7) Uani 0.672(13) 1 d DG U P A 1
C4 C 0.7446(3) 0.2801(12) 0.3446(5) 0.062(5) Uani 0.672(13) 1 d DG U P A 1
H4 H 0.817081 0.282880 0.355436 0.075 Uiso 0.672(13) 1 calc R U P A 1
C5 C 0.6995(3) 0.2054(6) 0.3958(3) 0.0532(15) Uani 0.672(13) 1 d DG . P A 1
C6 C 0.5911(3) 0.2013(11) 0.3796(5) 0.058(5) Uani 0.672(13) 1 d DG U P A 1
C7 C 0.5278(2) 0.2719(11) 0.3122(5) 0.058(5) Uani 0.672(13) 1 d DG U P A 1
H7 H 0.455238 0.269119 0.301406 0.070 Uiso 0.672(13) 1 calc R U P A 1
N1 N 0.7382(15) 0.422(3) 0.2322(14) 0.234(17) Uani 0.672(13) 1 d D . P A 1
H1A H 0.794(9) 0.380(12) 0.230(12) 0.280 Uiso 0.672(13) 1 d D U P A 1
H1B H 0.701(5) 0.439(19) 0.182(5) 0.280 Uiso 0.672(13) 1 d D U P A 1
N2 N 0.5399(14) 0.149(3) 0.4331(15) 0.234(14) Uani 0.672(13) 1 d D . P A 1
H2A H 0.580(4) 0.13(2) 0.482(4) 0.281 Uiso 0.672(13) 1 d D U P A 1
H2B H 0.500(13) 0.082(14) 0.414(5) 0.281 Uiso 0.672(13) 1 d D U P A 1
C2A C 0.5728(3) 0.3466(6) 0.2611(3) 0.0569(15) Uani 0.328(13) 1 d D . P A 2
C3A C 0.5344(10) 0.307(3) 0.3270(12) 0.045(6) Uani 0.328(13) 1 d D U P A 2
C4A C 0.5966(11) 0.233(3) 0.3935(14) 0.049(6) Uani 0.328(13) 1 d D U P A 2
H4A H 0.569453 0.203105 0.435878 0.059 Uiso 0.328(13) 1 calc R U P A 2
C5A C 0.6995(3) 0.2054(6) 0.3958(3) 0.0532(15) Uani 0.328(13) 1 d D . P A 2
C6A C 0.7383(12) 0.247(4) 0.3309(15) 0.062(7) Uani 0.328(13) 1 d D U P A 2
C7A C 0.6782(11) 0.325(4) 0.2662(16) 0.062(7) Uani 0.328(13) 1 d D U P A 2
H7A H 0.707588 0.362637 0.226863 0.074 Uiso 0.328(13) 1 calc R U P A 2
N1A N 0.4307(14) 0.321(3) 0.3309(16) 0.111(11) Uani 0.328(13) 1 d D . P A 2
H1A1 H 0.396(5) 0.248(7) 0.318(15) 0.134 Uiso 0.328(13) 1 d D U P A 2
H1A2 H 0.398(6) 0.383(15) 0.298(11) 0.134 Uiso 0.328(13) 1 d D U P A 2
N2A N 0.8418(18) 0.240(6) 0.333(2) 0.234(14) Uani 0.328(13) 1 d D . P A 2
H2A1 H 0.869(7) 0.161(9) 0.341(17) 0.281 Uiso 0.328(13) 1 d D U P A 2
H2A2 H 0.857(5) 0.28(2) 0.291(9) 0.281 Uiso 0.328(13) 1 d D U P A 2
C8 C 0.7710(5) 0.1284(7) 0.4668(4) 0.0502(14) Uani 1 1 d . . . . .
C10 C 0.4198(5) 0.7690(7) 0.0673(4) 0.0578(15) Uani 1 1 d . . . . .
C11 C 0.4634(6) 0.8878(7) 0.0340(4) 0.0591(16) Uani 1 1 d . . . . .
C12 C 0.4597(6) 0.8917(7) -0.0504(5) 0.0652(18) Uani 1 1 d . . . . .
H12 H 0.432563 0.819090 -0.084415 0.078 Uiso 1 1 calc R U . . .
C13 C 0.5045(7) 0.9984(8) 0.0849(5) 0.0672(18) Uani 1 1 d D . . . .
Mn1 Mn 0.30493(7) 0.57703(10) 0.10453(5) 0.0471(3) Uani 1 1 d . . . . .
Mn2 Mn 1.000000 0.000000 0.500000 0.0396(3) Uani 1 2 d S . P . .
N3 N 0.5179(15) 1.0020(18) 0.1723(12) 0.211(8) Uani 1 1 d D . . . .
H3A H 0.509(13) 1.082(3) 0.188(2) 0.254 Uiso 1 1 d D U . . .
H3B H 0.474(10) 0.950(12) 0.186(2) 0.254 Uiso 1 1 d D U . . .
O1 O 0.4152(4) 0.4549(6) 0.1899(3) 0.0686(13) Uani 1 1 d . . . . .
O2 O 0.5440(4) 0.4521(7) 0.1301(3) 0.0747(15) Uani 1 1 d . . . . .
O3 O 0.8666(3) 0.1268(5) 0.4716(3) 0.0648(12) Uani 1 1 d . . . . .
O4 O 0.7306(4) 0.0699(5) 0.5173(3) 0.0641(12) Uani 1 1 d . . . . .
O5 O 0.3973(5) 0.7764(5) 0.1351(3) 0.0741(14) Uani 1 1 d . . . . .
O6 O 1.1012(3) 0.1644(4) 0.4772(3) 0.0537(10) Uani 1 1 d . . . . .
C14 C 0.2113(10) 0.5380(14) 0.2622(7) 0.121(4) Uani 0.667(16) 1 d D U P B 1
H14 H 0.175680 0.459586 0.266512 0.146 Uiso 0.667(16) 1 calc R U P B 1
C15 C 0.3105(18) 0.7339(17) 0.3200(12) 0.163(8) Uani 0.667(16) 1 d D U P B 1
H15A H 0.338355 0.776530 0.373284 0.245 Uiso 0.667(16) 1 calc R U P B 1
H15B H 0.366835 0.712167 0.296686 0.245 Uiso 0.667(16) 1 calc R U P B 1
H15C H 0.262412 0.793122 0.282778 0.245 Uiso 0.667(16) 1 calc R U P B 1
C16 C 0.2538(17) 0.581(2) 0.4122(7) 0.154(7) Uani 0.667(16) 1 d D U P B 1
H16A H 0.290455 0.647535 0.451059 0.231 Uiso 0.667(16) 1 calc R U P B 1
H16B H 0.182149 0.576875 0.413451 0.231 Uiso 0.667(16) 1 calc R U P B 1
H16C H 0.286520 0.495780 0.427440 0.231 Uiso 0.667(16) 1 calc R U P B 1
N4 N 0.2572(10) 0.6150(14) 0.3306(6) 0.129(4) Uani 0.667(16) 1 d D U P B 1
O7 O 0.2196(6) 0.5780(9) 0.1954(4) 0.121(2) Uani 0.667(16) 1 d D U P B 1
C14A C 0.262(3) 0.527(3) 0.2627(9) 0.131(6) Uani 0.333(16) 1 d D U P B 2
H14A H 0.293248 0.444623 0.262473 0.157 Uiso 0.333(16) 1 calc R U P B 2
C15A C 0.193(4) 0.683(4) 0.344(2) 0.163(11) Uani 0.333(16) 1 d D U P B 2
H15D H 0.207044 0.710275 0.401152 0.245 Uiso 0.333(16) 1 calc R U P B 2
H15E H 0.200510 0.757937 0.310115 0.245 Uiso 0.333(16) 1 calc R U P B 2
H15F H 0.123118 0.648394 0.324368 0.245 Uiso 0.333(16) 1 calc R U P B 2
C16A C 0.314(4) 0.513(5) 0.4139(12) 0.159(12) Uani 0.333(16) 1 d D U P B 2
H16D H 0.309141 0.566683 0.460358 0.239 Uiso 0.333(16) 1 calc R U P B 2
H16E H 0.277653 0.429692 0.414676 0.239 Uiso 0.333(16) 1 calc R U P B 2
H16F H 0.385812 0.495191 0.417932 0.239 Uiso 0.333(16) 1 calc R U P B 2
N4A N 0.266(3) 0.581(4) 0.3375(9) 0.130(6) Uani 0.333(16) 1 d D U P B 2
O7A O 0.2196(6) 0.5780(9) 0.1954(4) 0.121(2) Uani 0.333(16) 1 d D U P B 2
C17 C 0.1618(13) 0.7091(17) -0.0450(7) 0.093(4) Uani 0.620(13) 1 d D U P B 1
H17 H 0.191330 0.639262 -0.067323 0.111 Uiso 0.620(13) 1 calc R U P B 1
C18 C 0.077(2) 0.921(2) -0.0673(15) 0.200(11) Uani 0.620(13) 1 d D U P B 1
H18A H 0.040327 0.976354 -0.113488 0.300 Uiso 0.620(13) 1 calc R U P B 1
H18B H 0.031468 0.900427 -0.033419 0.300 Uiso 0.620(13) 1 calc R U P B 1
H18C H 0.137519 0.968108 -0.034127 0.300 Uiso 0.620(13) 1 calc R U P B 1
C19 C 0.096(2) 0.794(3) -0.1859(8) 0.159(8) Uani 0.620(13) 1 d D U P B 1
H19A H 0.055681 0.869910 -0.212724 0.239 Uiso 0.620(13) 1 calc R U P B 1
H19B H 0.163043 0.794878 -0.196407 0.239 Uiso 0.620(13) 1 calc R U P B 1
H19C H 0.059182 0.713666 -0.207723 0.239 Uiso 0.620(13) 1 calc R U P B 1
N5 N 0.1092(15) 0.8011(18) -0.0983(8) 0.123(5) Uani 0.620(13) 1 d D U P B 1
O8 O 0.1746(4) 0.7085(7) 0.0298(4) 0.0899(17) Uani 0.620(13) 1 d D U P B 1
C17A C 0.1061(18) 0.667(3) -0.0295(10) 0.111(5) Uani 0.380(13) 1 d D U P B 2
H17A H 0.066763 0.593215 -0.023385 0.133 Uiso 0.380(13) 1 calc R U P B 2
C18A C 0.160(3) 0.826(4) -0.115(2) 0.161(11) Uani 0.380(13) 1 d D U P B 2
H18D H 0.137297 0.861730 -0.171098 0.242 Uiso 0.380(13) 1 calc R U P B 2
H18E H 0.165525 0.896692 -0.075517 0.242 Uiso 0.380(13) 1 calc R U P B 2
H18F H 0.227715 0.784743 -0.106857 0.242 Uiso 0.380(13) 1 calc R U P B 2
C19A C 0.025(3) 0.668(4) -0.1791(14) 0.194(13) Uani 0.380(13) 1 d D U P B 2
H19D H 0.019704 0.726925 -0.225672 0.290 Uiso 0.380(13) 1 calc R U P B 2
H19E H 0.056309 0.585667 -0.188201 0.290 Uiso 0.380(13) 1 calc R U P B 2
H19F H -0.044428 0.651078 -0.174028 0.290 Uiso 0.380(13) 1 calc R U P B 2
N5A N 0.087(2) 0.729(3) -0.1045(10) 0.126(6) Uani 0.380(13) 1 d D U P B 2
O8A O 0.1746(4) 0.7085(7) 0.0298(4) 0.0899(17) Uani 0.380(13) 1 d D U P B 2

loop_
_atom_site_aniso_label
_atom_site_aniso_U_11
_atom_site_aniso_U_22
_atom_site_aniso_U_33
_atom_site_aniso_U_23
_atom_site_aniso_U_13
_atom_site_aniso_U_12
C1 0.065(4) 0.061(4) 0.027(2) 0.003(3) -0.004(2) 0.004(3)
C2 0.056(3) 0.068(4) 0.038(3) 0.008(3) -0.001(2) 0.008(3)
C3 0.079(10) 0.104(13) 0.053(8) 0.026(9) 0.025(7) 0.009(8)
C4 0.056(7) 0.077(10) 0.049(7) 0.017(7) 0.009(5) 0.005(6)
C5 0.047(3) 0.069(4) 0.037(3) 0.007(3) 0.001(2) 0.009(3)
C6 0.057(6) 0.062(9) 0.046(6) 0.008(7) -0.002(4) -0.002(5)
C7 0.048(6) 0.067(10) 0.048(6) 0.004(7) -0.007(4) -0.010(5)
N1 0.155(17) 0.37(4) 0.17(2) 0.16(3) 0.035(15) -0.01(2)
N2 0.114(12) 0.36(3) 0.24(2) 0.17(2) 0.060(14) 0.045(17)
C2A 0.056(3) 0.068(4) 0.038(3) 0.008(3) -0.001(2) 0.008(3)
C3A 0.034(9) 0.055(13) 0.034(8) -0.005(10) -0.010(6) -0.005(8)
C4A 0.050(11) 0.064(14) 0.033(8) -0.008(10) 0.012(7) -0.009(9)
C5A 0.047(3) 0.069(4) 0.037(3) 0.007(3) 0.001(2) 0.009(3)
C6A 0.043(11) 0.094(17) 0.042(10) 0.005(13) 0.002(8) 0.016(11)
C7A 0.055(13) 0.090(15) 0.032(9) 0.019(11) -0.001(9) 0.023(12)
N1A 0.085(15) 0.13(2) 0.12(2) 0.05(2) 0.029(14) 0.034(16)
N2A 0.114(12) 0.36(3) 0.24(2) 0.17(2) 0.060(14) 0.045(17)
C8 0.053(3) 0.049(3) 0.041(3) 0.004(3) 0.001(2) 0.009(3)
C10 0.066(4) 0.046(3) 0.059(4) 0.000(3) 0.013(3) 0.007(3)
C11 0.073(4) 0.043(3) 0.060(4) -0.002(3) 0.016(3) 0.002(3)
C12 0.083(4) 0.042(4) 0.066(4) -0.008(3) 0.013(3) -0.007(3)
C13 0.097(5) 0.053(4) 0.053(3) -0.001(3) 0.023(3) -0.007(4)
Mn1 0.0506(5) 0.0508(6) 0.0330(4) -0.0017(4) 0.0003(3) 0.0019(4)
Mn2 0.0411(6) 0.0430(7) 0.0285(5) 0.0001(5) -0.0003(4) 0.0034(5)
N3 0.30(2) 0.161(14) 0.215(18) -0.022(14) 0.138(17) -0.040(15)
O1 0.059(3) 0.089(4) 0.047(2) 0.024(2) -0.0029(19) 0.018(3)
O2 0.077(3) 0.107(4) 0.033(2) 0.017(2) 0.0037(19) 0.017(3)
O3 0.050(2) 0.061(3) 0.075(3) 0.017(3) 0.005(2) 0.014(2)
O4 0.064(3) 0.071(3) 0.049(2) 0.023(2) 0.002(2) 0.015(2)
O5 0.108(4) 0.057(3) 0.061(3) -0.009(2) 0.030(3) -0.015(3)
O6 0.058(2) 0.040(2) 0.059(2) 0.001(2) 0.0108(18) 0.000(2)
C14 0.124(8) 0.157(9) 0.108(7) -0.013(7) 0.073(6) 0.005(7)
C15 0.188(16) 0.138(15) 0.172(15) -0.036(13) 0.065(13) -0.056(13)
C16 0.197(16) 0.169(16) 0.116(12) -0.015(12) 0.078(11) -0.040(14)
N4 0.149(8) 0.134(9) 0.117(7) -0.029(7) 0.059(7) -0.006(8)
O7 0.136(5) 0.163(6) 0.088(4) 0.011(4) 0.073(4) 0.037(5)
C14A 0.143(9) 0.152(10) 0.115(9) -0.013(9) 0.061(8) 0.018(9)
C15A 0.175(18) 0.159(19) 0.157(18) -0.040(17) 0.050(16) -0.006(17)
C16A 0.18(2) 0.17(2) 0.145(19) -0.004(18) 0.067(17) 0.002(19)
N4A 0.148(10) 0.137(10) 0.115(9) -0.021(9) 0.056(9) 0.002(9)
O7A 0.136(5) 0.163(6) 0.088(4) 0.011(4) 0.073(4) 0.037(5)
C17 0.094(7) 0.104(7) 0.076(6) 0.026(6) 0.016(5) 0.034(6)
C18 0.24(2) 0.173(19) 0.19(2) -0.002(17) 0.054(17) 0.072(18)
C19 0.179(16) 0.161(16) 0.110(12) 0.040(12) -0.003(12) 0.025(14)
N5 0.126(9) 0.129(9) 0.107(7) 0.019(8) 0.019(7) 0.027(8)
O8 0.079(3) 0.104(4) 0.075(3) 0.017(3) 0.002(3) 0.035(3)
C17A 0.092(8) 0.124(9) 0.100(8) 0.020(8) 0.002(8) 0.026(8)
C18A 0.155(17) 0.163(17) 0.145(16) 0.018(16) 0.007(15) 0.036(16)
C19A 0.18(2) 0.19(2) 0.169(19) 0.032(19) -0.029(18) 0.002(19)
N5A 0.127(10) 0.123(11) 0.103(9) 0.030(9) -0.009(8) 0.025(9)
O8A 0.079(3) 0.104(4) 0.075(3) 0.017(3) 0.002(3) 0.035(3)

loop_
_atom_type_symbol
_atom_type_description
_atom_type_scat_dispersion_real
_atom_type_scat_dispersion_imag
_atom_type_scat_source
C C 0.0181 0.0091 'International Tables Vol C Tables 4.2.6.8 and 6.1.1.4'
H H 0.0000 0.0000 'International Tables Vol C Tables 4.2.6.8 and 6.1.1.4'
Mn Mn -0.5299 2.8052 'International Tables Vol C Tables 4.2.6.8 and 6.1.1.4'
N N 0.0311 0.0180 'International Tables Vol C Tables 4.2.6.8 and 6.1.1.4'
O O 0.0492 0.0322 'International Tables Vol C Tables 4.2.6.8 and 6.1.1.4'

loop_
_geom_angle_atom_site_label_1
_geom_angle_atom_site_label_2
_geom_angle_atom_site_label_3
_geom_angle
_geom_angle_site_symmetry_1
_geom_angle_site_symmetry_3
_geom_angle_publ_flag
O2 C1 O1 125.4(6) . . ?
O2 C1 C2A 117.3(6) . . ?
O1 C1 C2A 117.3(5) . . ?
O2 C1 C2 117.3(6) . . ?
O1 C1 C2 117.3(5) . . ?
C3 C2 C7 120.0 . . ?
C3 C2 C1 119.2(4) . . ?
C7 C2 C1 120.8(4) . . ?
C2 C3 C4 120.0 . . ?
C2 C3 N1 126.8(8) . . ?
C4 C3 N1 113.2(8) . . ?
C3 C4 C5 120.0 . . ?
C3 C4 H4 120.0 . . ?
C5 C4 H4 120.0 . . ?
C6 C5 C4 120.0 . . ?
C6 C5 C8 121.8(4) . . ?
C4 C5 C8 118.2(4) . . ?
N2 C6 C5 124.4(8) . . ?
N2 C6 C7 114.8(8) . . ?
C5 C6 C7 120.0 . . ?
C6 C7 C2 120.0 . . ?
C6 C7 H7 120.0 . . ?
C2 C7 H7 120.0 . . ?
C3 N1 H1A 111.9(19) . . ?
C3 N1 H1B 112.0(19) . . ?
H1A N1 H1B 109.0(18) . . ?
C6 N2 H2A 115(2) . . ?
C6 N2 H2B 115(2) . . ?
H2A N2 H2B 108.7(18) . . ?
C3A C2A C7A 119.6(7) . . ?
C3A C2A C1 121.1(6) . . ?
C7A C2A C1 119.0(6) . . ?
C4A C3A C2A 120.6(9) . . ?
C4A C3A N1A 112.7(11) . . ?
C2A C3A N1A 126.3(11) . . ?
C5A C4A C3A 119.3(9) . . ?
C5A C4A H4A 120.3 . . ?
C3A C4A H4A 120.3 . . ?
C4A C5A C6A 119.9(7) . . ?
C4A C5A C8 121.6(6) . . ?
C6A C5A C8 118.4(6) . . ?
N2A C6A C7A 113.9(14) . . ?
N2A C6A C5A 123.8(14) . . ?
C7A C6A C5A 121.1(10) . . ?
C6A C7A C2A 118.8(10) . . ?
C6A C7A H7A 120.6 . . ?
C2A C7A H7A 120.6 . . ?
C3A N1A H1A1 112(2) . . ?
C3A N1A H1A2 112(2) . . ?
H1A1 N1A H1A2 108.8(18) . . ?
C6A N2A H2A1 115(2) . . ?
C6A N2A H2A2 115(2) . . ?
H2A1 N2A H2A2 109.0(18) . . ?
O3 C8 O4 124.6(5) . . ?
O3 C8 C5A 117.5(5) . . ?
O4 C8 C5A 117.9(5) . . ?
O3 C8 C5 117.5(5) . . ?
O4 C8 C5 117.9(5) . . ?
O5 C10 O6 120.5(7) . 2_655 ?
O5 C10 C11 120.3(6) . . ?
O6 C10 C11 119.0(6) 2_655 . ?
O5 C10 Mn1 61.8(4) . . ?
O6 C10 Mn1 59.2(3) 2_655 . ?
C11 C10 Mn1 167.9(5) . . ?
C12 C11 C13 118.8(7) . . ?
C12 C11 C10 119.3(6) . . ?
C13 C11 C10 121.8(6) . . ?
C13 C12 C11 121.4(7) 3_675 . ?
C13 C12 H12 119.3 3_675 . ?
C11 C12 H12 119.3 . . ?
C12 C13 C11 119.8(7) 3_675 . ?
C12 C13 N3 116.6(10) 3_675 . ?
C11 C13 N3 123.6(10) . . ?
O4 Mn1 O1 99.2(2) 4_565 . ?
O4 Mn1 O7A 104.6(3) 4_565 . ?
O1 Mn1 O7A 86.1(3) . . ?
O4 Mn1 O7 104.6(3) 4_565 . ?
O1 Mn1 O7 86.1(3) . . ?
O4 Mn1 O8A 83.7(2) 4_565 . ?
O1 Mn1 O8A 170.9(2) . . ?
O7A Mn1 O8A 84.7(3) . . ?
O4 Mn1 O8 83.7(2) 4_565 . ?
O1 Mn1 O8 170.9(2) . . ?
O7 Mn1 O8 84.7(3) . . ?
O4 Mn1 O6 94.97(18) 4_565 2_655 ?
O1 Mn1 O6 103.40(18) . 2_655 ?
O7A Mn1 O6 156.6(3) . 2_655 ?
O7 Mn1 O6 156.6(3) . 2_655 ?
O8A Mn1 O6 84.9(2) . 2_655 ?
O8 Mn1 O6 84.9(2) . 2_655 ?
O4 Mn1 O5 150.08(19) 4_565 . ?
O1 Mn1 O5 97.3(2) . . ?
O7A Mn1 O5 101.2(3) . . ?
O7 Mn1 O5 101.2(3) . . ?
O8A Mn1 O5 84.0(2) . . ?
O8 Mn1 O5 84.0(2) . . ?
O6 Mn1 O5 56.82(16) 2_655 . ?
O4 Mn1 C10 122.5(2) 4_565 . ?
O1 Mn1 C10 104.0(2) . . ?
O7A Mn1 C10 128.5(3) . . ?
O7 Mn1 C10 128.5(3) . . ?
O8A Mn1 C10 81.4(2) . . ?
O8 Mn1 C10 81.4(2) . . ?
O6 Mn1 C10 28.73(18) 2_655 . ?
O5 Mn1 C10 28.26(19) . . ?
O3 Mn2 O3 180.0 3_756 . ?
O3 Mn2 O2 86.4(2) 3_756 4_666 ?
O3 Mn2 O2 93.6(2) . 4_666 ?
O3 Mn2 O2 93.6(2) 3_756 2_645 ?
O3 Mn2 O2 86.4(2) . 2_645 ?
O2 Mn2 O2 180.0 4_666 2_645 ?
O3 Mn2 O6 91.52(17) 3_756 3_756 ?
O3 Mn2 O6 88.48(17) . 3_756 ?
O2 Mn2 O6 90.0(2) 4_666 3_756 ?
O2 Mn2 O6 90.0(2) 2_645 3_756 ?
O3 Mn2 O6 88.48(17) 3_756 . ?
O3 Mn2 O6 91.52(17) . . ?
O2 Mn2 O6 90.0(2) 4_666 . ?
O2 Mn2 O6 90.0(2) 2_645 . ?
O6 Mn2 O6 180.00(17) 3_756 . ?
C13 N3 H3A 111(2) . . ?
C13 N3 H3B 111(2) . . ?
H3A N3 H3B 109.1(18) . . ?
C1 O1 Mn1 127.6(4) . . ?
C1 O2 Mn2 141.3(4) . 2_655 ?
C8 O3 Mn2 142.4(5) . . ?
C8 O4 Mn1 125.3(4) . 4_666 ?
C10 O5 Mn1 89.9(4) . . ?
C10 O6 Mn2 131.9(4) 2_645 . ?
C10 O6 Mn1 92.1(4) 2_645 2_645 ?
Mn2 O6 Mn1 106.16(18) . 2_645 ?
O7 C14 N4 116.1(11) . . ?
O7 C14 H14 121.9 . . ?
N4 C14 H14 121.9 . . ?
N4 C15 H15A 109.5 . . ?
N4 C15 H15B 109.5 . . ?
H15A C15 H15B 109.5 . . ?
N4 C15 H15C 109.5 . . ?
H15A C15 H15C 109.5 . . ?
H15B C15 H15C 109.5 . . ?
N4 C16 H16A 109.5 . . ?
N4 C16 H16B 109.5 . . ?
H16A C16 H16B 109.5 . . ?
N4 C16 H16C 109.5 . . ?
H16A C16 H16C 109.5 . . ?
H16B C16 H16C 109.5 . . ?
C14 N4 C16 122.4(8) . . ?
C14 N4 C15 119.3(8) . . ?
C16 N4 C15 118.2(8) . . ?
C14 O7 Mn1 148.4(7) . . ?
O7A C14A N4A 125.2(17) . . ?
O7A C14A H14A 117.4 . . ?
N4A C14A H14A 117.4 . . ?
N4A C15A H15D 109.5 . . ?
N4A C15A H15E 109.5 . . ?
H15D C15A H15E 109.5 . . ?
N4A C15A H15F 109.5 . . ?
H15D C15A H15F 109.5 . . ?
H15E C15A H15F 109.5 . . ?
N4A C16A H16D 109.5 . . ?
N4A C16A H16E 109.5 . . ?
H16D C16A H16E 109.5 . . ?
N4A C16A H16F 109.5 . . ?
H16D C16A H16F 109.5 . . ?
H16E C16A H16F 109.5 . . ?
C14A N4A C16A 121.6(16) . . ?
C14A N4A C15A 120.1(16) . . ?
C16A N4A C15A 114.7(15) . . ?
C14A O7A Mn1 117.1(18) . . ?
O8 C17 N5 125.7(12) . . ?
O8 C17 H17 117.1 . . ?
N5 C17 H17 117.1 . . ?
N5 C18 H18A 109.5 . . ?
N5 C18 H18B 109.5 . . ?
H18A C18 H18B 109.5 . . ?
N5 C18 H18C 109.5 . . ?
H18A C18 H18C 109.5 . . ?
H18B C18 H18C 109.5 . . ?
N5 C19 H19A 109.5 . . ?
N5 C19 H19B 109.5 . . ?
H19A C19 H19B 109.5 . . ?
N5 C19 H19C 109.5 . . ?
H19A C19 H19C 109.5 . . ?
H19B C19 H19C 109.5 . . ?
C17 N5 C19 122.8(13) . . ?
C17 N5 C18 120.0(13) . . ?
C19 N5 C18 116.7(13) . . ?
C17 O8 Mn1 115.7(7) . . ?
O8A C17A N5A 120.1(15) . . ?
O8A C17A H17A 119.9 . . ?
N5A C17A H17A 119.9 . . ?
N5A C18A H18D 109.5 . . ?
N5A C18A H18E 109.5 . . ?
H18D C18A H18E 109.5 . . ?
N5A C18A H18F 109.5 . . ?
H18D C18A H18F 109.5 . . ?
H18E C18A H18F 109.5 . . ?
N5A C19A H19D 109.5 . . ?
N5A C19A H19E 109.5 . . ?
H19D C19A H19E 109.5 . . ?
N5A C19A H19F 109.5 . . ?
H19D C19A H19F 109.5 . . ?
H19E C19A H19F 109.5 . . ?
C17A N5A C19A 121.7(16) . . ?
C17A N5A C18A 118.0(15) . . ?
C19A N5A C18A 115.6(16) . . ?
C17A O8A Mn1 122.4(14) . . ?

loop_
_geom_bond_atom_site_label_1
_geom_bond_atom_site_label_2
_geom_bond_distance
_geom_bond_site_symmetry_2
_geom_bond_publ_flag
C1 O2 1.241(8) . ?
C1 O1 1.248(8) . ?
C1 C2A 1.511(6) . ?
C1 C2 1.511(6) . ?
C2 C3 1.3900 . ?
C2 C7 1.3900 . ?
C3 C4 1.3900 . ?
C3 N1 1.403(16) . ?
C4 C5 1.3900 . ?
C4 H4 0.9300 . ?
C5 C6 1.3900 . ?
C5 C8 1.505(6) . ?
C6 N2 1.369(18) . ?
C6 C7 1.3900 . ?
C7 H7 0.9300 . ?
N1 H1A 0.861(11) . ?
N1 H1B 0.860(11) . ?
N2 H2A 0.862(11) . ?
N2 H2B 0.861(11) . ?
C2A C3A 1.392(9) . ?
C2A C7A 1.396(9) . ?
C3A C4A 1.392(9) . ?
C3A N1A 1.405(17) . ?
C4A C5A 1.386(9) . ?
C4A H4A 0.9300 . ?
C5A C6A 1.387(9) . ?
C5A C8 1.505(6) . ?
C6A N2A 1.368(19) . ?
C6A C7A 1.387(9) . ?
C7A H7A 0.9300 . ?
N1A H1A1 0.861(11) . ?
N1A H1A2 0.860(11) . ?
N2A H2A1 0.860(11) . ?
N2A H2A2 0.860(11) . ?
C8 O3 1.251(7) . ?
C8 O4 1.262(8) . ?
C10 O5 1.248(8) . ?
C10 O6 1.268(8) 2_655 ?
C10 C11 1.497(10) . ?
C10 Mn1 2.637(7) . ?
C11 C12 1.392(10) . ?
C11 C13 1.408(10) . ?
C12 C13 1.386(10) 3_675 ?
C12 H12 0.9300 . ?
C13 N3 1.417(19) . ?
Mn1 O4 2.108(4) 4_565 ?
Mn1 O1 2.119(4) . ?
Mn1 O7A 2.132(5) . ?
Mn1 O7 2.132(5) . ?
Mn1 O8A 2.251(5) . ?
Mn1 O8 2.251(5) . ?
Mn1 O6 2.266(4) 2_655 ?
Mn1 O5 2.324(5) . ?
Mn2 O3 2.123(4) 3_756 ?
Mn2 O3 2.123(4) . ?
Mn2 O2 2.132(4) 4_666 ?
Mn2 O2 2.132(4) 2_645 ?
Mn2 O6 2.226(4) 3_756 ?
Mn2 O6 2.226(4) . ?
N3 H3A 0.861(11) . ?
N3 H3B 0.860(11) . ?
C14 O7 1.216(11) . ?
C14 N4 1.368(8) . ?
C14 H14 0.9300 . ?
C15 N4 1.423(8) . ?
C15 H15A 0.9600 . ?
C15 H15B 0.9600 . ?
C15 H15C 0.9600 . ?
C16 N4 1.413(8) . ?
C16 H16A 0.9600 . ?
C16 H16B 0.9600 . ?
C16 H16C 0.9600 . ?
C14A O7A 1.212(12) . ?
C14A N4A 1.344(11) . ?
C14A H14A 0.9300 . ?
C15A N4A 1.428(13) . ?
C15A H15D 0.9600 . ?
C15A H15E 0.9600 . ?
C15A H15F 0.9600 . ?
C16A N4A 1.426(12) . ?
C16A H16D 0.9600 . ?
C16A H16E 0.9600 . ?
C16A H16F 0.9600 . ?
C17 O8 1.209(11) . ?
C17 N5 1.332(11) . ?
C17 H17 0.9300 . ?
C18 N5 1.422(12) . ?
C18 H18A 0.9600 . ?
C18 H18B 0.9600 . ?
C18 H18C 0.9600 . ?
C19 N5 1.419(11) . ?
C19 H19A 0.9600 . ?
C19 H19B 0.9600 . ?
C19 H19C 0.9600 . ?
C17A O8A 1.211(12) . ?
C17A N5A 1.351(11) . ?
C17A H17A 0.9300 . ?
C18A N5A 1.428(13) . ?
C18A H18D 0.9600 . ?
C18A H18E 0.9600 . ?
C18A H18F 0.9600 . ?
C19A N5A 1.419(12) . ?
C19A H19D 0.9600 . ?
C19A H19E 0.9600 . ?
C19A H19F 0.9600 . ?
